data_4131922
loop_
_publ_author_name
'Hashimoto, Naoki'
'Umano, Rika'
'Ochi, Yusuke'
'Shimahara, Kiyoka'
'Nakamura, Jun'
'Mori, Shigeki'
'Ohta, Hidetoshi'
'Watanabe, Yutaka'
'Hayashi, Minoru'

_publ_section_title
;
 Synthesis and Photophysical Properties of \l<sup>5</sup>-Phosphinines as
 a Tunable Fluorophore.
;
_journal_issue 6
_journal_name_full 'Journal of the American Chemical Society'
_journal_page_first 2046
_journal_page_last 2049
_journal_paper_doi 10.1021/jacs.7b13018
_journal_volume 140
_journal_year 2018
_chemical_formula_moiety 'C19 H13 N2 P'
_chemical_formula_sum 'C19 H13 N2 P'
_chemical_formula_weight 300.30
_space_group_IT_number 5
_space_group_name_Hall 'C 2y'
_space_group_name_H-M_alt 'C 1 2 1'
_symmetry_cell_setting monoclinic
_symmetry_Int_Tables_number 5
_symmetry_space_group_name_Hall 'C 2y'
_symmetry_space_group_name_H-M 'C 1 2 1'
_atom_sites_solution_hydrogens geom
_atom_sites_solution_primary direct
_atom_sites_solution_secondary difmap
_cell_angle_alpha 90.0000
_cell_angle_beta 100.742(5)
_cell_angle_gamma 90.0000
_cell_formula_units_Z 10
_cell_length_a 15.138(4)
_cell_length_b 9.219(3)
_cell_length_c 28.143(8)
_cell_measurement_reflns_used 4463
_cell_measurement_temperature 100
_cell_measurement_theta_max 27.49
_cell_measurement_theta_min 3.11
_cell_volume 3859(2)
_computing_cell_refinement CrystalClear
_computing_data_collection 'CrystalClear (Rigaku Inc., 2008)'
_computing_data_reduction CrystalClear
_computing_molecular_graphics 'CrystalStructure 4.0'
_computing_publication_material 'CrystalStructure 4.0 (Rigaku, 2010)'
_computing_structure_refinement 'SHELXL97 (Sheldrick, 2008)'
_computing_structure_solution 'Il Milione (Burla, et al., 2007)'
_diffrn_ambient_temperature 100
_diffrn_detector_area_resol_mean 7.111
_diffrn_measured_fraction_theta_full 0.997
_diffrn_measured_fraction_theta_max 0.997
_diffrn_measurement_device_type 'Rigaku Saturn724'
_diffrn_measurement_method \w
_diffrn_radiation_type 'Mo K\a'
_diffrn_radiation_wavelength 0.71075
_diffrn_reflns_av_R_equivalents 0.0819
_diffrn_reflns_limit_h_max 18
_diffrn_reflns_limit_h_min -19
_diffrn_reflns_limit_k_max 11
_diffrn_reflns_limit_k_min -11
_diffrn_reflns_limit_l_max 36
_diffrn_reflns_limit_l_min -36
_diffrn_reflns_number 16214
_diffrn_reflns_theta_full 27.49
_diffrn_reflns_theta_max 27.49
_diffrn_standards_number 0
_exptl_absorpt_coefficient_mu 0.175
_exptl_absorpt_correction_T_max 0.998
_exptl_absorpt_correction_T_min 0.871
_exptl_absorpt_correction_type multi-scan
_exptl_absorpt_process_details 'REQAB (Rigaku, 1998)'
_exptl_crystal_colour yellow
_exptl_crystal_density_diffrn 1.292
_exptl_crystal_density_method 'not measured'
_exptl_crystal_description platelet
_exptl_crystal_F_000 1560.00
_exptl_crystal_size_max 0.098
_exptl_crystal_size_mid 0.060
_exptl_crystal_size_min 0.010
_refine_diff_density_max 0.350
_refine_diff_density_min -0.400
_refine_ls_abs_structure_details 'Flack, H. D. (1983), Acta Cryst. A39, 876-881.  4081 Friedel Pairs'
_refine_ls_abs_structure_Flack 0.00000
_refine_ls_extinction_method none
_refine_ls_goodness_of_fit_ref 1.025
_refine_ls_hydrogen_treatment constr
_refine_ls_number_parameters 497
_refine_ls_number_reflns 8774
_refine_ls_number_restraints 1
_refine_ls_R_factor_gt 0.0762
_refine_ls_shift/su_max 0.000
_refine_ls_structure_factor_coef Fsqd
_refine_ls_weighting_details 'w = 1/[\s^2^(Fo^2^)+(0.0468P)^2^+0.0000P] where P=(Fo^2^+2Fc^2^)/3'
_refine_ls_weighting_scheme calc
_refine_ls_wR_factor_ref 0.1658
_reflns_number_gt 5266
_reflns_number_total 8774
_reflns_threshold_expression F^2^>2.0\s(F^2^)
_cod_data_source_file ja7b13018_si_003.cif
_cod_data_source_block 20150905_shimahara-2a
_cod_original_cell_volume 3858.9(18)
_cod_database_code 4131922

loop_
_symmetry_equiv_pos_site_id
_symmetry_equiv_pos_as_xyz
1 +X,+Y,+Z
2 -X,+Y,-Z
3 1/2+X,1/2+Y,+Z
4 1/2-X,1/2+Y,-Z

loop_
_atom_site_label
_atom_site_type_symbol
_atom_site_fract_x
_atom_site_fract_y
_atom_site_fract_z
_atom_site_U_iso_or_equiv
_atom_site_adp_type
_atom_site_occupancy
_atom_site_symmetry_multiplicity
_atom_site_calc_flag
_atom_site_refinement_flags
P1 P 0.17055(12) 0.7625(2) 0.60587(7) 0.0207(4) Uani 1.0 4 d .
P2 P 0.19370(12) 0.3158(2) 0.81726(7) 0.0195(4) Uani 1.0 4 d .
P3 P 0.5000 0.4206(3) 1.0000 0.0202(6) Uani 1.0 2 d .
N1 N 0.2749(5) 0.4178(8) 0.6540(3) 0.0335(16) Uani 1.0 4 d .
N2 N 0.0279(5) 1.0822(7) 0.5701(3) 0.0302(16) Uani 1.0 4 d .
N3 N 0.3936(5) 0.2358(8) 0.7600(3) 0.0384(18) Uani 1.0 4 d .
N4 N 0.0000(5) 0.3869(7) 0.8777(3) 0.0288(16) Uani 1.0 4 d .
N5 N 0.5321(5) 0.4279(9) 0.8739(3) 0.0392(19) Uani 1.0 4 d .
C1 C 0.2509(5) 0.6958(8) 0.6533(3) 0.0232(17) Uani 1.0 4 d .
C2 C 0.2970(5) 0.7854(9) 0.6894(3) 0.0270(19) Uani 1.0 4 d .
C3 C 0.2829(5) 0.9324(9) 0.6933(3) 0.0276(18) Uani 1.0 4 d .
C4 C 0.2170(5) 1.0075(9) 0.6616(3) 0.0256(17) Uani 1.0 4 d .
C5 C 0.1589(5) 0.9444(9) 0.6231(3) 0.0248(18) Uani 1.0 4 d .
C6 C 0.2971(5) 0.2259(8) 0.8270(3) 0.0212(16) Uani 1.0 4 d .
C7 C 0.3286(5) 0.1466(8) 0.8693(3) 0.0259(17) Uani 1.0 4 d .
C8 C 0.2865(5) 0.1361(9) 0.9090(3) 0.0283(18) Uani 1.0 4 d .
C9 C 0.2032(5) 0.1966(8) 0.9085(3) 0.0236(17) Uani 1.0 4 d .
C10 C 0.1541(5) 0.2790(8) 0.8706(3) 0.0196(16) Uani 1.0 4 d .
C11 C 0.5175(5) 0.3017(8) 0.9538(3) 0.0221(16) Uani 1.0 4 d .
C12 C 0.5137(5) 0.1523(9) 0.9590(3) 0.0266(18) Uani 1.0 4 d .
C13 C 0.5000 0.0808(11) 1.0000 0.025(3) Uani 1.0 2 d .
C14 C 0.2657(5) 0.5433(10) 0.6546(3) 0.0261(18) Uani 1.0 4 d .
C15 C 0.0878(5) 1.0236(8) 0.5943(3) 0.0230(17) Uani 1.0 4 d .
C16 C 0.3507(5) 0.2298(9) 0.7898(3) 0.0261(18) Uani 1.0 4 d .
C17 C 0.0691(5) 0.3370(8) 0.8754(3) 0.0228(17) Uani 1.0 4 d .
C18 C 0.5266(5) 0.3685(9) 0.9095(3) 0.0260(18) Uani 1.0 4 d .
C19 C 0.2056(5) 0.7523(8) 0.5483(3) 0.0195(15) Uani 1.0 4 d .
C20 C 0.1492(5) 0.8080(9) 0.5071(3) 0.0272(17) Uani 1.0 4 d .
C21 C 0.1785(5) 0.8103(9) 0.4631(3) 0.0276(17) Uani 1.0 4 d .
C22 C 0.2634(5) 0.7581(8) 0.4604(3) 0.0268(17) Uani 1.0 4 d .
C23 C 0.3180(6) 0.7002(8) 0.5006(3) 0.0259(18) Uani 1.0 4 d .
C24 C 0.2893(5) 0.6979(8) 0.5444(3) 0.0255(17) Uani 1.0 4 d .
C25 C 0.0658(5) 0.6681(8) 0.6010(3) 0.0221(16) Uani 1.0 4 d .
C26 C 0.0425(5) 0.5560(8) 0.5680(3) 0.0242(17) Uani 1.0 4 d .
C27 C -0.0367(5) 0.4778(8) 0.5681(3) 0.0281(19) Uani 1.0 4 d .
C28 C -0.0896(6) 0.5111(9) 0.6018(3) 0.0289(18) Uani 1.0 4 d .
C29 C -0.0663(6) 0.6199(9) 0.6354(3) 0.0289(19) Uani 1.0 4 d .
C30 C 0.0127(5) 0.6982(9) 0.6351(3) 0.0273(18) Uani 1.0 4 d .
C31 C 0.1153(5) 0.2519(8) 0.7660(3) 0.0194(15) Uani 1.0 4 d .
C32 C 0.1094(5) 0.3139(9) 0.7209(3) 0.0231(16) Uani 1.0 4 d .
C33 C 0.0506(5) 0.2554(9) 0.6816(3) 0.0273(17) Uani 1.0 4 d .
C34 C -0.0006(5) 0.1342(9) 0.6872(3) 0.0258(18) Uani 1.0 4 d .
C35 C 0.0056(5) 0.0720(9) 0.7325(3) 0.0249(17) Uani 1.0 4 d .
C36 C 0.0639(5) 0.1271(8) 0.7717(3) 0.0217(16) Uani 1.0 4 d .
C37 C 0.2059(5) 0.5072(8) 0.8077(3) 0.0212(16) Uani 1.0 4 d .
C38 C 0.2905(5) 0.5720(8) 0.8176(3) 0.0241(17) Uani 1.0 4 d .
C39 C 0.2981(6) 0.7195(8) 0.8131(3) 0.0283(19) Uani 1.0 4 d .
C40 C 0.2218(6) 0.8051(9) 0.8013(3) 0.0313(19) Uani 1.0 4 d .
C41 C 0.1369(6) 0.7412(8) 0.7916(3) 0.0300(18) Uani 1.0 4 d .
C42 C 0.1287(6) 0.5926(8) 0.7944(3) 0.0292(19) Uani 1.0 4 d .
C43 C 0.4041(5) 0.5344(7) 0.9796(3) 0.0178(15) Uani 1.0 4 d .
C44 C 0.4127(5) 0.6624(8) 0.9554(3) 0.0238(17) Uani 1.0 4 d .
C45 C 0.3366(5) 0.7400(9) 0.9332(3) 0.0282(18) Uani 1.0 4 d .
C46 C 0.2525(6) 0.6875(10) 0.9365(3) 0.032(2) Uani 1.0 4 d .
C47 C 0.2432(5) 0.5604(10) 0.9611(3) 0.0306(19) Uani 1.0 4 d .
C48 C 0.3199(5) 0.4834(9) 0.9825(3) 0.0251(17) Uani 1.0 4 d .
H2 H 0.3417 0.7419 0.7133 0.0324 Uiso 1.0 4 calc R
H3 H 0.3198 0.9846 0.7186 0.0331 Uiso 1.0 4 calc R
H4 H 0.2114 1.1087 0.6666 0.0307 Uiso 1.0 4 calc R
H7 H 0.3836 0.0955 0.8710 0.0311 Uiso 1.0 4 calc R
H8 H 0.3158 0.0861 0.9371 0.0339 Uiso 1.0 4 calc R
H9 H 0.1767 0.1815 0.9362 0.0283 Uiso 1.0 4 calc R
H12 H 0.5211 0.0946 0.9320 0.0320 Uiso 1.0 4 calc R
H13 H 0.5000 -0.0223 1.0000 0.0302 Uiso 1.0 2 calc R
H20 H 0.0913 0.8439 0.5093 0.0326 Uiso 1.0 4 calc R
H21 H 0.1405 0.8474 0.4350 0.0331 Uiso 1.0 4 calc R
H22 H 0.2840 0.7623 0.4305 0.0321 Uiso 1.0 4 calc R
H23 H 0.3753 0.6620 0.4982 0.0310 Uiso 1.0 4 calc R
H24 H 0.3273 0.6587 0.5722 0.0306 Uiso 1.0 4 calc R
H26 H 0.0801 0.5325 0.5456 0.0290 Uiso 1.0 4 calc R
H27 H -0.0541 0.4025 0.5453 0.0337 Uiso 1.0 4 calc R
H28 H -0.1432 0.4577 0.6018 0.0346 Uiso 1.0 4 calc R
H29 H -0.1032 0.6413 0.6583 0.0347 Uiso 1.0 4 calc R
H30 H 0.0302 0.7723 0.6584 0.0327 Uiso 1.0 4 calc R
H32 H 0.1451 0.3960 0.7167 0.0278 Uiso 1.0 4 calc R
H33 H 0.0457 0.2990 0.6506 0.0328 Uiso 1.0 4 calc R
H34 H -0.0397 0.0939 0.6601 0.0310 Uiso 1.0 4 calc R
H35 H -0.0308 -0.0094 0.7366 0.0298 Uiso 1.0 4 calc R
H36 H 0.0696 0.0818 0.8025 0.0260 Uiso 1.0 4 calc R
H38 H 0.3427 0.5144 0.8275 0.0289 Uiso 1.0 4 calc R
H39 H 0.3560 0.7632 0.8181 0.0339 Uiso 1.0 4 calc R
H40 H 0.2274 0.9076 0.7998 0.0376 Uiso 1.0 4 calc R
H42 H 0.0711 0.5483 0.7873 0.0350 Uiso 1.0 4 calc R
H44 H 0.4709 0.6981 0.9537 0.0285 Uiso 1.0 4 calc R
H45 H 0.3428 0.8273 0.9162 0.0339 Uiso 1.0 4 calc R
H46 H 0.2004 0.7394 0.9216 0.0378 Uiso 1.0 4 calc R
H47 H 0.1852 0.5257 0.9636 0.0367 Uiso 1.0 4 calc R
H48 H 0.3139 0.3952 0.9990 0.0301 Uiso 1.0 4 calc R
H41 H 0.0848 0.7999 0.7831 0.0360 Uiso 1.0 4 calc R

loop_
_atom_site_aniso_label
_atom_site_aniso_U_11
_atom_site_aniso_U_22
_atom_site_aniso_U_33
_atom_site_aniso_U_12
_atom_site_aniso_U_13
_atom_site_aniso_U_23
P1 0.0184(10) 0.0235(10) 0.0201(10) 0.0005(9) 0.0034(8) 0.0005(9)
P2 0.0179(9) 0.0168(9) 0.0236(10) 0.0001(8) 0.0031(8) -0.0020(9)
P3 0.0162(13) 0.0219(14) 0.0230(15) 0.0000 0.0050(11) 0.0000
N1 0.042(5) 0.029(4) 0.027(4) 0.007(4) 0.002(3) 0.004(4)
N2 0.037(4) 0.028(4) 0.024(4) 0.005(4) 0.004(3) -0.008(3)
N3 0.034(4) 0.043(5) 0.042(5) 0.003(4) 0.015(4) -0.008(4)
N4 0.026(4) 0.030(4) 0.030(4) 0.004(3) 0.007(3) -0.007(3)
N5 0.045(5) 0.048(5) 0.029(4) -0.009(4) 0.017(4) -0.012(4)
C1 0.017(4) 0.025(4) 0.027(4) 0.000(4) 0.003(3) 0.003(4)
C2 0.014(4) 0.049(6) 0.017(4) 0.001(4) 0.003(3) -0.004(4)
C3 0.021(4) 0.036(5) 0.025(5) -0.005(4) 0.004(4) -0.005(4)
C4 0.021(4) 0.025(4) 0.032(5) -0.004(4) 0.008(4) -0.005(4)
C5 0.023(4) 0.031(5) 0.022(4) 0.010(4) 0.009(4) 0.012(4)
C6 0.020(4) 0.025(5) 0.018(4) -0.003(4) 0.003(3) -0.004(3)
C7 0.023(4) 0.023(4) 0.031(5) 0.001(4) 0.005(4) -0.003(4)
C8 0.025(5) 0.033(5) 0.025(5) 0.002(4) 0.001(4) 0.001(4)
C9 0.031(5) 0.017(4) 0.022(4) 0.000(4) 0.004(4) -0.002(4)
C10 0.019(4) 0.021(4) 0.017(4) 0.000(3) 0.001(3) 0.003(3)
C11 0.022(4) 0.022(4) 0.024(4) 0.001(4) 0.009(3) 0.005(4)
C12 0.018(4) 0.033(5) 0.027(5) 0.003(4) -0.003(4) -0.006(4)
C13 0.018(6) 0.016(6) 0.035(7) 0.0000 -0.010(5) 0.0000
C14 0.021(4) 0.042(5) 0.015(4) 0.002(4) 0.003(3) 0.003(4)
C15 0.026(4) 0.019(4) 0.025(4) -0.004(4) 0.006(4) -0.001(4)
C16 0.018(4) 0.026(5) 0.031(5) 0.001(4) -0.002(3) -0.009(4)
C17 0.029(4) 0.025(5) 0.014(4) 0.001(4) 0.003(3) 0.005(4)
C18 0.024(4) 0.025(4) 0.029(5) 0.005(4) 0.002(4) -0.006(4)
C19 0.018(4) 0.020(4) 0.019(4) -0.010(4) 0.002(3) -0.003(4)
C20 0.020(4) 0.029(5) 0.033(5) 0.001(4) 0.008(4) -0.010(4)
C21 0.034(5) 0.025(4) 0.022(4) -0.002(4) 0.001(4) -0.003(4)
C22 0.037(5) 0.022(4) 0.023(4) -0.011(4) 0.011(4) -0.015(4)
C23 0.031(5) 0.020(4) 0.028(5) 0.001(4) 0.012(4) -0.005(4)
C24 0.022(4) 0.022(4) 0.032(5) 0.002(4) 0.005(4) 0.002(4)
C25 0.019(4) 0.024(4) 0.024(4) -0.004(4) 0.003(3) 0.001(4)
C26 0.023(4) 0.023(4) 0.027(5) -0.003(4) 0.007(4) -0.005(4)
C27 0.029(5) 0.018(4) 0.033(5) -0.010(4) -0.003(4) 0.005(4)
C28 0.028(5) 0.023(4) 0.035(5) -0.004(4) 0.004(4) 0.012(4)
C29 0.033(5) 0.028(5) 0.028(5) 0.002(4) 0.011(4) 0.004(4)
C30 0.030(5) 0.027(4) 0.025(4) -0.004(4) 0.008(4) 0.000(4)
C31 0.014(4) 0.018(4) 0.025(4) -0.001(3) 0.002(3) -0.010(4)
C32 0.025(4) 0.024(4) 0.022(4) 0.008(4) 0.008(3) 0.002(4)
C33 0.026(4) 0.036(5) 0.020(4) 0.003(4) 0.005(3) 0.000(4)
C34 0.021(4) 0.033(5) 0.023(4) 0.002(4) 0.003(4) -0.003(4)
C35 0.018(4) 0.029(5) 0.026(5) -0.001(4) 0.003(3) 0.002(4)
C36 0.019(4) 0.023(4) 0.021(4) -0.000(4) 0.001(3) 0.004(4)
C37 0.024(4) 0.019(4) 0.022(4) -0.001(4) 0.007(3) -0.002(4)
C38 0.026(4) 0.026(5) 0.020(4) 0.005(4) 0.003(3) 0.000(4)
C39 0.032(5) 0.027(5) 0.028(5) -0.014(4) 0.010(4) -0.003(4)
C40 0.043(5) 0.020(4) 0.031(5) -0.008(4) 0.008(4) 0.003(4)
C41 0.037(5) 0.022(4) 0.033(5) 0.002(4) 0.010(4) -0.009(4)
C42 0.027(5) 0.029(5) 0.031(5) -0.004(4) 0.006(4) -0.001(4)
C43 0.022(4) 0.014(4) 0.015(4) -0.002(3) -0.004(3) -0.003(3)
C44 0.024(4) 0.025(4) 0.024(4) -0.001(4) 0.006(4) 0.003(4)
C45 0.032(5) 0.025(5) 0.026(4) 0.013(4) 0.003(4) 0.007(4)
C46 0.031(5) 0.040(5) 0.022(4) 0.024(4) 0.002(4) -0.005(4)
C47 0.014(4) 0.045(5) 0.034(5) -0.001(4) 0.006(4) -0.011(5)
C48 0.024(4) 0.033(5) 0.021(4) 0.003(4) 0.010(4) 0.004(4)

loop_
_atom_type_symbol
_atom_type_description
_atom_type_scat_dispersion_real
_atom_type_scat_dispersion_imag
_atom_type_scat_source
C C 0.0033 0.0016
;
International Tables for Crystallography
(1992, Vol. C, Tables 4.2.6.8 and 6.1.1.4)
;
H H 0.0000 0.0000
;
International Tables for Crystallography
(1992, Vol. C, Table 6.1.1.4)
;
N N 0.0061 0.0033
;
International Tables for Crystallography
(1992, Vol. C, Tables 4.2.6.8 and 6.1.1.4)
;
P P 0.1023 0.0942
;
International Tables for Crystallography
(1992, Vol. C, Tables 4.2.6.8 and 6.1.1.4)
;

loop_
_geom_angle_atom_site_label_1
_geom_angle_atom_site_label_2
_geom_angle_atom_site_label_3
_geom_angle
_geom_angle_publ_flag
_geom_angle_site_symmetry_1
_geom_angle_site_symmetry_3
C1 P1 C5 102.5(4) yes . .
C1 P1 C19 113.0(4) yes . .
C1 P1 C25 111.6(4) yes . .
C5 P1 C19 111.0(4) yes . .
C5 P1 C25 110.5(4) yes . .
C19 P1 C25 108.1(4) yes . .
C6 P2 C10 102.3(4) yes . .
C6 P2 C31 114.2(4) yes . .
C6 P2 C37 112.0(4) yes . .
C10 P2 C31 110.3(4) yes . .
C10 P2 C37 112.3(4) yes . .
C31 P2 C37 105.9(4) yes . .
C11 P3 C11 102.8(4) yes . 2_657
C11 P3 C43 110.6(3) yes . .
C11 P3 C43 112.1(4) yes . 2_657
C11 P3 C43 112.1(4) yes 2_657 .
C11 P3 C43 110.6(3) yes 2_657 2_657
C43 P3 C43 108.5(4) yes . 2_657
P1 C1 C2 122.2(6) yes . .
P1 C1 C14 116.9(5) yes . .
C2 C1 C14 120.8(7) yes . .
C1 C2 C3 125.2(7) yes . .
C2 C3 C4 122.8(7) yes . .
C3 C4 C5 124.4(8) yes . .
P1 C5 C4 122.1(6) yes . .
P1 C5 C15 115.9(6) yes . .
C4 C5 C15 122.0(7) yes . .
P2 C6 C7 122.3(6) yes . .
P2 C6 C16 118.9(5) yes . .
C7 C6 C16 118.8(7) yes . .
C6 C7 C8 125.7(7) yes . .
C7 C8 C9 121.5(7) yes . .
C8 C9 C10 125.4(8) yes . .
P2 C10 C9 122.7(6) yes . .
P2 C10 C17 117.9(5) yes . .
C9 C10 C17 119.4(7) yes . .
P3 C11 C12 121.9(6) yes . .
P3 C11 C18 115.5(6) yes . .
C12 C11 C18 122.3(7) yes . .
C11 C12 C13 125.3(8) yes . .
C12 C13 C12 122.9(9) yes . 2_657
N1 C14 C1 177.1(8) yes . .
N2 C15 C5 176.8(8) yes . .
N3 C16 C6 178.7(9) yes . .
N4 C17 C10 177.5(8) yes . .
N5 C18 C11 177.2(9) yes . .
P1 C19 C20 119.3(6) yes . .
P1 C19 C24 121.1(5) yes . .
C20 C19 C24 119.5(7) yes . .
C19 C20 C21 119.7(7) yes . .
C20 C21 C22 119.7(7) yes . .
C21 C22 C23 120.6(8) yes . .
C22 C23 C24 119.9(8) yes . .
C19 C24 C23 120.5(7) yes . .
P1 C25 C26 121.6(6) yes . .
P1 C25 C30 117.9(6) yes . .
C26 C25 C30 120.1(7) yes . .
C25 C26 C27 119.5(8) yes . .
C26 C27 C28 119.5(7) yes . .
C27 C28 C29 121.6(8) yes . .
C28 C29 C30 118.9(8) yes . .
C25 C30 C29 120.4(7) yes . .
P2 C31 C32 121.6(6) yes . .
P2 C31 C36 118.2(5) yes . .
C32 C31 C36 120.0(6) yes . .
C31 C32 C33 119.5(7) yes . .
C32 C33 C34 120.6(7) yes . .
C33 C34 C35 119.7(7) yes . .
C34 C35 C36 120.5(7) yes . .
C31 C36 C35 119.6(7) yes . .
P2 C37 C38 120.4(6) yes . .
P2 C37 C42 119.1(6) yes . .
C38 C37 C42 120.2(7) yes . .
C37 C38 C39 119.7(7) yes . .
C38 C39 C40 120.3(8) yes . .
C39 C40 C41 120.2(8) yes . .
C40 C41 C42 119.9(8) yes . .
C37 C42 C41 119.6(7) yes . .
P3 C43 C44 120.7(6) yes . .
P3 C43 C48 119.0(6) yes . .
C44 C43 C48 119.7(7) yes . .
C43 C44 C45 120.7(7) yes . .
C44 C45 C46 118.9(8) yes . .
C45 C46 C47 120.8(7) yes . .
C46 C47 C48 119.5(8) yes . .
C43 C48 C47 120.4(7) yes . .
C1 C2 H2 117.389 no . .
C3 C2 H2 117.385 no . .
C2 C3 H3 118.617 no . .
C4 C3 H3 118.622 no . .
C3 C4 H4 117.797 no . .
C5 C4 H4 117.789 no . .
C6 C7 H7 117.140 no . .
C8 C7 H7 117.137 no . .
C7 C8 H8 119.276 no . .
C9 C8 H8 119.247 no . .
C8 C9 H9 117.303 no . .
C10 C9 H9 117.295 no . .
C11 C12 H12 117.363 no . .
C13 C12 H12 117.361 no . .
C12 C13 H13 118.562 no . .
C12 C13 H13 118.562 no 2_657 .
C19 C20 H20 120.133 no . .
C21 C20 H20 120.137 no . .
C20 C21 H21 120.167 no . .
C22 C21 H21 120.132 no . .
C21 C22 H22 119.705 no . .
C23 C22 H22 119.699 no . .
C22 C23 H23 120.058 no . .
C24 C23 H23 120.041 no . .
C19 C24 H24 119.722 no . .
C23 C24 H24 119.728 no . .
C25 C26 H26 120.247 no . .
C27 C26 H26 120.245 no . .
C26 C27 H27 120.264 no . .
C28 C27 H27 120.267 no . .
C27 C28 H28 119.186 no . .
C29 C28 H28 119.185 no . .
C28 C29 H29 120.559 no . .
C30 C29 H29 120.575 no . .
C25 C30 H30 119.799 no . .
C29 C30 H30 119.819 no . .
C31 C32 H32 120.237 no . .
C33 C32 H32 120.258 no . .
C32 C33 H33 119.680 no . .
C34 C33 H33 119.691 no . .
C33 C34 H34 120.136 no . .
C35 C34 H34 120.150 no . .
C34 C35 H35 119.735 no . .
C36 C35 H35 119.732 no . .
C31 C36 H36 120.200 no . .
C35 C36 H36 120.198 no . .
C37 C38 H38 120.125 no . .
C39 C38 H38 120.131 no . .
C38 C39 H39 119.826 no . .
C40 C39 H39 119.838 no . .
C39 C40 H40 119.911 no . .
C41 C40 H40 119.914 no . .
C40 C41 H41 120.057 no . .
C42 C41 H41 120.054 no . .
C37 C42 H42 120.204 no . .
C41 C42 H42 120.204 no . .
C43 C44 H44 119.634 no . .
C45 C44 H44 119.629 no . .
C44 C45 H45 120.551 no . .
C46 C45 H45 120.552 no . .
C45 C46 H46 119.601 no . .
C47 C46 H46 119.614 no . .
C46 C47 H47 120.248 no . .
C48 C47 H47 120.262 no . .
C43 C48 H48 119.800 no . .
C47 C48 H48 119.797 no . .

loop_
_geom_bond_atom_site_label_1
_geom_bond_atom_site_label_2
_geom_bond_distance
_geom_bond_publ_flag
_geom_bond_site_symmetry_2
P1 C1 1.742(7) yes .
P1 C5 1.763(8) yes .
P1 C19 1.799(8) yes .
P1 C25 1.791(8) yes .
P2 C6 1.747(8) yes .
P2 C10 1.750(8) yes .
P2 C31 1.789(7) yes .
P2 C37 1.800(8) yes .
P3 C11 1.757(8) yes .
P3 C11 1.757(8) yes 2_657
P3 C43 1.797(7) yes .
P3 C43 1.797(7) yes 2_657
N1 C14 1.166(11) yes .
N2 C15 1.161(10) yes .
N3 C16 1.154(11) yes .
N4 C17 1.155(11) yes .
N5 C18 1.159(11) yes .
C1 C2 1.392(10) yes .
C1 C14 1.424(12) yes .
C2 C3 1.379(12) yes .
C3 C4 1.392(10) yes .
C4 C5 1.391(10) yes .
C5 C15 1.422(10) yes .
C6 C7 1.403(10) yes .
C6 C16 1.440(11) yes .
C7 C8 1.388(12) yes .
C8 C9 1.377(11) yes .
C9 C10 1.405(10) yes .
C10 C17 1.424(11) yes .
C11 C12 1.387(11) yes .
C11 C18 1.421(11) yes .
C12 C13 1.379(10) yes .
C19 C20 1.402(10) yes .
C19 C24 1.386(10) yes .
C20 C21 1.392(12) yes .
C21 C22 1.388(11) yes .
C22 C23 1.378(10) yes .
C23 C24 1.383(12) yes .
C25 C26 1.390(11) yes .
C25 C30 1.391(12) yes .
C26 C27 1.400(11) yes .
C27 C28 1.384(13) yes .
C28 C29 1.377(11) yes .
C29 C30 1.397(11) yes .
C31 C32 1.379(10) yes .
C31 C36 1.415(10) yes .
C32 C33 1.394(10) yes .
C33 C34 1.386(11) yes .
C34 C35 1.386(11) yes .
C35 C36 1.375(10) yes .
C37 C38 1.394(11) yes .
C37 C42 1.400(11) yes .
C38 C39 1.373(11) yes .
C39 C40 1.387(11) yes .
C40 C41 1.394(12) yes .
C41 C42 1.380(11) yes .
C43 C44 1.382(10) yes .
C43 C48 1.374(11) yes .
C44 C45 1.399(10) yes .
C45 C46 1.382(12) yes .
C46 C47 1.382(12) yes .
C47 C48 1.397(11) yes .
C2 H2 0.950 no .
C3 H3 0.950 no .
C4 H4 0.950 no .
C7 H7 0.950 no .
C8 H8 0.950 no .
C9 H9 0.950 no .
C12 H12 0.950 no .
C13 H13 0.950 no .
C20 H20 0.950 no .
C21 H21 0.950 no .
C22 H22 0.950 no .
C23 H23 0.950 no .
C24 H24 0.950 no .
C26 H26 0.950 no .
C27 H27 0.950 no .
C28 H28 0.950 no .
C29 H29 0.950 no .
C30 H30 0.950 no .
C32 H32 0.950 no .
C33 H33 0.950 no .
C34 H34 0.950 no .
C35 H35 0.950 no .
C36 H36 0.950 no .
C38 H38 0.950 no .
C39 H39 0.950 no .
C40 H40 0.950 no .
C41 H41 0.950 no .
C42 H42 0.950 no .
C44 H44 0.950 no .
C45 H45 0.950 no .
C46 H46 0.950 no .
C47 H47 0.950 no .
C48 H48 0.950 no .

loop_
_geom_contact_atom_site_label_1
_geom_contact_atom_site_label_2
_geom_contact_distance
_geom_contact_publ_flag
_geom_contact_site_symmetry_2
P1 C3 3.137(8) no .
P2 C8 3.167(8) no .
P3 C12 2.754(9) no 2_657
P3 C13 3.133(11) no .
P3 C18 2.694(9) no 2_657
P3 C44 2.771(8) no 2_657
P3 C48 2.740(8) no 2_657
N1 C2 3.531(11) no .
N2 C4 3.543(9) no .
N3 C7 3.499(11) no .
N4 C9 3.507(10) no .
N5 C12 3.537(11) no .
C1 C4 2.936(11) no .
C1 C24 3.224(11) no .
C1 C30 3.546(11) no .
C2 C5 2.924(10) no .
C5 C20 3.474(11) no .
C5 C30 3.232(11) no .
C6 C9 2.928(11) no .
C6 C38 3.202(11) no .
C7 C10 2.916(11) no .
C10 C36 3.186(10) no .
C10 C42 3.577(11) no .
C11 C12 2.928(11) no 2_657
C11 C48 3.231(10) no 2_657
C14 C19 3.533(10) no .
C14 C24 3.491(11) no .
C14 C25 3.325(10) no .
C15 C19 3.460(11) no .
C15 C20 3.419(12) no .
C15 C25 3.303(11) no .
C15 C30 3.479(11) no .
C16 C31 3.506(10) no .
C16 C37 3.465(11) no .
C16 C38 3.415(11) no .
C17 C31 3.374(11) no .
C17 C36 3.489(11) no .
C17 C37 3.443(11) no .
C17 C42 3.511(11) no .
C18 C43 3.323(12) no .
C18 C43 3.457(11) no 2_657
C18 C44 3.579(11) no .
C19 C22 2.775(11) no .
C19 C26 3.192(11) no .
C20 C23 2.779(11) no .
C20 C25 3.388(12) no .
C20 C26 3.461(12) no .
C21 C24 2.775(10) no .
C25 C28 2.766(11) no .
C26 C29 2.795(12) no .
C27 C30 2.778(11) no .
C31 C34 2.779(10) no .
C31 C42 3.238(11) no .
C32 C35 2.783(11) no .
C32 C37 3.153(10) no .
C32 C42 3.276(11) no .
C33 C36 2.772(11) no .
C37 C40 2.766(11) no .
C38 C41 2.782(11) no .
C39 C42 2.779(12) no .
C43 C44 3.247(10) no 2_657
C43 C46 2.773(11) no .
C44 C44 3.291(10) no 2_657
C44 C47 2.765(11) no .
C45 C48 2.777(12) no .
N1 N3 3.598(10) no .
N1 C22 3.488(10) no 4_546
N1 C32 3.535(11) no .
N2 C23 3.577(10) no 3_455
N2 C23 3.510(11) no 4_556
N2 C33 3.478(10) no 1_565
N2 C34 3.434(11) no 1_565
N3 N1 3.598(10) no .
N4 C7 3.506(10) no 3_455
N4 C12 3.329(11) no 3_455
N4 C39 3.599(10) no 3_445
N4 C44 3.447(11) no 3_445
N4 C45 3.439(11) no 3_445
N5 C9 3.586(10) no 3_555
N5 C36 3.520(11) no 3_555
N5 C41 3.495(12) no 3_545
C2 C34 3.378(11) no 3_555
C2 C39 3.530(11) no .
C2 C40 3.546(12) no .
C3 C28 3.568(12) no 3_555
C3 C29 3.499(12) no 3_555
C3 C40 3.539(12) no .
C4 C33 3.522(11) no 1_565
C7 N4 3.506(10) no 3_545
C7 C12 3.403(10) no .
C8 C12 3.468(10) no .
C9 N5 3.586(10) no 3_445
C12 N4 3.329(11) no 3_545
C12 C7 3.403(10) no .
C12 C8 3.468(10) no .
C12 C47 3.566(11) no 3_545
C14 C34 3.585(11) no 3_555
C15 C33 3.380(11) no 1_565
C15 C34 3.311(12) no 1_565
C21 C28 3.441(11) no 2_556
C21 C29 3.448(11) no 2_556
C22 N1 3.488(10) no 4_556
C23 N2 3.577(10) no 3_545
C23 N2 3.510(11) no 4_546
C28 C3 3.568(12) no 3_445
C28 C21 3.441(11) no 2_556
C29 C3 3.499(12) no 3_445
C29 C21 3.448(11) no 2_556
C32 N1 3.535(11) no .
C33 N2 3.478(10) no 1_545
C33 C4 3.522(11) no 1_545
C33 C15 3.380(11) no 1_545
C34 N2 3.434(11) no 1_545
C34 C2 3.378(11) no 3_445
C34 C14 3.585(11) no 3_445
C34 C15 3.311(12) no 1_545
C36 N5 3.520(11) no 3_445
C38 C45 3.551(11) no .
C39 N4 3.599(10) no 3_555
C39 C2 3.530(11) no .
C39 C45 3.326(11) no .
C40 C2 3.546(12) no .
C40 C3 3.539(12) no .
C41 N5 3.495(12) no 3_455
C44 N4 3.447(11) no 3_555
C45 N4 3.439(11) no 3_555
C45 C38 3.551(11) no .
C45 C39 3.326(11) no .
C47 C12 3.566(11) no 3_455
P1 H20 2.8594 no .
P1 H24 2.8788 no .
P1 H26 2.8955 no .
P1 H30 2.8077 no .
P2 H32 2.8834 no .
P2 H36 2.8409 no .
P2 H38 2.8774 no .
P2 H42 2.8579 no .
P3 H44 2.8682 no .
P3 H44 2.8682 no 2_657
P3 H48 2.8225 no .
P3 H48 2.8225 no 2_657
N1 H2 3.4799 no .
N1 H24 3.3986 no .
N2 H4 3.5130 no .
N2 H20 3.0484 no .
N3 H7 3.4107 no .
N3 H38 3.3694 no .
N4 H9 3.4369 no .
N4 H42 3.2961 no .
N5 H12 3.4996 no .
N5 H44 3.5888 no .
C1 H3 3.2924 no .
C1 H24 2.7675 no .
C1 H30 3.4435 no .
C2 H4 3.2656 no .
C4 H2 3.2646 no .
C4 H30 3.5520 no .
C5 H3 3.2952 no .
C5 H20 3.3070 no .
C5 H30 2.8329 no .
C6 H8 3.3170 no .
C6 H38 2.7474 no .
C7 H9 3.2472 no .
C9 H7 3.2435 no .
C9 H36 3.4466 no .
C10 H8 3.3081 no .
C10 H36 2.7761 no .
C10 H42 3.4841 no .
C11 H13 3.2873 no .
C11 H48 2.7861 no 2_657
C12 H12 3.2521 no 2_657
C12 H48 3.4756 no 2_657
C13 H12 2.0016 no 2_657
C14 H2 2.5882 no .
C14 H24 2.8625 no .
C15 H4 2.6151 no .
C15 H20 2.9193 no .
C15 H30 3.1579 no .
C16 H7 2.5654 no .
C16 H38 2.8415 no .
C17 H9 2.5702 no .
C17 H36 3.1232 no .
C17 H42 3.1565 no .
C18 H12 2.6088 no .
C18 H44 3.4466 no .
C18 H48 3.1943 no 2_657
C19 H21 3.2762 no .
C19 H23 3.2610 no .
C19 H26 2.7690 no .
C20 H22 3.2604 no .
C20 H24 3.2668 no .
C20 H26 3.0231 no .
C21 H23 3.2593 no .
C22 H20 3.2626 no .
C22 H24 3.2463 no .
C23 H21 3.2586 no .
C24 H20 3.2669 no .
C24 H22 3.2465 no .
C24 H26 3.5210 no .
C25 H20 3.1318 no .
C25 H27 3.2701 no .
C25 H29 3.2786 no .
C26 H20 3.2838 no .
C26 H28 3.2598 no .
C26 H30 3.2655 no .
C27 H29 3.2671 no .
C28 H26 3.2638 no .
C28 H30 3.2473 no .
C29 H27 3.2645 no .
C30 H26 3.2683 no .
C30 H28 3.2464 no .
C31 H33 3.2514 no .
C31 H35 3.2711 no .
C31 H42 2.9036 no .
C32 H34 3.2717 no .
C32 H36 3.2751 no .
C32 H42 2.9838 no .
C33 H35 3.2541 no .
C34 H32 3.2712 no .
C34 H36 3.2558 no .
C35 H33 3.2541 no .
C36 H32 3.2804 no .
C36 H34 3.2538 no .
C37 H32 2.7512 no .
C37 H39 3.2509 no .
C37 H41 3.2631 no .
C38 H40 3.2488 no .
C38 H42 3.2794 no .
C39 H41 3.2675 no .
C40 H38 3.2521 no .
C40 H42 3.2607 no .
C41 H39 3.2668 no .
C42 H32 2.8848 no .
C42 H38 3.2797 no .
C42 H40 3.2569 no .
C43 H44 2.8391 no 2_657
C43 H45 3.2742 no .
C43 H47 3.2609 no .
C44 H44 2.8442 no 2_657
C44 H46 3.2543 no .
C44 H48 3.2404 no .
C45 H47 3.2590 no .
C46 H44 3.2520 no .
C46 H48 3.2572 no .
C47 H45 3.2609 no .
C48 H44 3.2383 no .
C48 H46 3.2584 no .
H2 H3 2.2716 no .
H3 H4 2.2900 no .
H7 H8 2.2868 no .
H8 H9 2.2771 no .
H12 H13 2.2696 no .
H20 H21 2.3464 no .
H20 H26 3.0631 no .
H21 H22 2.3356 no .
H22 H23 2.3251 no .
H23 H24 2.3297 no .
H26 H27 2.3574 no .
H27 H28 2.3262 no .
H28 H29 2.3237 no .
H29 H30 2.3526 no .
H32 H33 2.3430 no .
H32 H42 2.8294 no .
H33 H34 2.3335 no .
H34 H35 2.3350 no .
H35 H36 2.3245 no .
H38 H39 2.3225 no .
H39 H40 2.3343 no .
H40 H41 2.3436 no .
H42 H41 2.3332 no .
H44 H44 2.5924 no 2_657
H44 H45 2.3516 no .
H45 H46 2.3337 no .
H46 H47 2.3296 no .
H47 H48 2.3483 no .
P1 H28 3.3643 no 3_555
N1 H4 3.0488 no 1_545
N1 H21 3.0874 no 4_546
N1 H22 2.7780 no 4_546
N1 H29 3.1357 no 3_545
N1 H32 2.8823 no .
N1 H34 3.2195 no 3_555
N1 H35 3.4578 no 3_555
N2 H20 3.4018 no 2_556
N2 H21 3.3266 no 2_556
N2 H22 3.2990 no 4_556
N2 H23 2.8698 no 3_455
N2 H23 2.7270 no 4_556
N2 H24 3.1279 no 3_455
N2 H27 3.2292 no 1_565
N2 H33 2.9940 no 1_565
N2 H34 2.9034 no 1_565
N3 H3 2.7349 no 1_545
N3 H29 3.0005 no 3_545
N3 H35 2.7465 no 3_555
N3 H42 3.1667 no 3_545
N3 H41 2.9069 no 3_545
N4 H7 2.5918 no 3_455
N4 H12 2.4342 no 3_455
N4 H13 3.5423 no 3_455
N4 H39 2.7390 no 3_445
N4 H44 2.8538 no 3_445
N4 H45 2.8463 no 3_445
N4 H47 3.5788 no .
N5 H9 3.4502 no 3_555
N5 H36 2.6082 no 3_555
N5 H38 3.0267 no .
N5 H46 3.1694 no 3_545
N5 H41 3.0532 no 3_545
C1 H28 3.3717 no 3_555
C1 H34 3.2779 no 3_555
C2 H28 3.2023 no 3_555
C2 H34 3.2672 no 3_555
C2 H39 3.5705 no .
C3 H28 3.0004 no 3_555
C3 H29 2.8777 no 3_555
C3 H40 3.2690 no .
C4 H22 3.4962 no 4_556
C4 H28 2.9743 no 3_555
C4 H29 3.0047 no 3_555
C5 H22 3.4781 no 4_556
C5 H28 3.1652 no 3_555
C6 H40 3.1635 no 1_545
C7 H12 3.1492 no .
C7 H40 3.1482 no 1_545
C7 H45 3.2160 no 1_545
C8 H12 3.5105 no .
C8 H45 2.9682 no 1_545
C8 H48 3.4501 no .
C9 H47 3.4397 no .
C9 H48 3.3237 no .
C10 H47 3.4324 no .
C11 H7 3.3749 no .
C11 H8 3.5997 no .
C11 H46 3.1234 no 3_545
C11 H47 3.5682 no 3_545
C12 H7 2.9088 no .
C12 H8 3.0067 no .
C12 H8 3.5758 no 2_657
C12 H46 3.2934 no 3_545
C12 H47 2.8270 no 3_545
C13 H8 3.0129 no .
C13 H8 3.0129 no 2_657
C13 H47 3.1997 no 3_545
C13 H47 3.1997 no 4_547
C14 H22 3.5136 no 4_546
C14 H32 3.0694 no .
C14 H34 2.9578 no 3_555
C14 H35 3.5207 no 3_555
C15 H22 3.0981 no 4_556
C15 H23 3.0424 no 4_556
C15 H33 3.1199 no 1_565
C15 H34 2.9836 no 1_565
C16 H3 2.9987 no 1_545
C16 H35 3.4988 no 3_555
C16 H40 3.5470 no 1_545
C17 H12 3.0232 no 3_455
C17 H39 3.3952 no 3_445
C17 H44 3.1507 no 3_445
C17 H47 3.2631 no .
C18 H7 3.3645 no .
C18 H38 3.5336 no .
C18 H46 2.8502 no 3_545
C19 H28 3.1316 no 3_555
C20 H20 3.5990 no 2_556
C20 H23 3.2852 no 4_556
C21 H23 3.5631 no 4_556
C21 H24 3.3585 no 4_556
C22 H26 3.4917 no 4_556
C22 H27 3.5568 no 3_555
C22 H28 3.5855 no 2_556
C23 H20 3.5908 no 4_546
C23 H27 2.8102 no 3_555
C24 H21 3.4170 no 4_546
C24 H27 3.0256 no 3_555
C24 H28 2.9614 no 3_555
C25 H21 3.5123 no 2_556
C26 H26 3.3920 no 2_556
C26 H27 3.5220 no 2_556
C26 H33 3.3123 no .
C27 H26 3.1853 no 2_556
C27 H33 2.9291 no .
C28 H21 3.3141 no 2_556
C28 H24 3.5277 no 3_445
C28 H33 2.9752 no .
C29 H3 3.3949 no 3_445
C29 H21 2.9591 no 2_556
C29 H33 3.3967 no .
C30 H21 3.0762 no 2_556
C32 H4 3.0291 no 1_545
C33 H2 3.4461 no 3_445
C33 H4 2.8823 no 1_545
C34 H2 2.8079 no 3_445
C34 H4 3.3732 no 1_545
C34 H30 3.4845 no 1_545
C35 H2 2.8982 no 3_445
C35 H30 3.5227 no 1_545
C35 H41 3.0199 no 1_545
C36 H40 3.1819 no 1_545
C36 H41 3.0444 no 1_545
C38 H2 3.5378 no .
C39 H2 3.0087 no .
C39 H45 3.0207 no .
C40 H2 3.3816 no .
C40 H3 3.4117 no .
C40 H36 3.4420 no 1_565
C40 H45 3.4117 no .
C40 H46 3.5146 no .
C41 H35 3.5590 no 1_565
C41 H36 3.3330 no 1_565
C43 H9 3.1657 no 4_557
C44 H9 3.5659 no 4_557
C44 H13 3.3403 no 1_565
C45 H8 3.2106 no 1_565
C45 H13 3.5666 no 1_565
C45 H39 3.3129 no .
C45 H48 3.5355 no 4_557
C46 H9 3.5430 no 4_557
C46 H12 3.5855 no 3_455
C46 H48 2.9413 no 4_557
C47 H8 3.1652 no 4_557
C47 H9 3.1234 no 4_557
C47 H12 3.3242 no 3_455
C47 H48 3.4486 no 4_557
C48 H8 3.4618 no 4_557
C48 H9 2.9213 no 4_557
C48 H46 3.5706 no 4_547
H2 C33 3.4461 no 3_555
H2 C34 2.8079 no 3_555
H2 C35 2.8982 no 3_555
H2 C38 3.5378 no .
H2 C39 3.0087 no .
H2 C40 3.3816 no .
H2 H34 2.8870 no 3_555
H2 H35 3.0082 no 3_555
H2 H39 2.9226 no .
H2 H40 3.5801 no .
H3 N3 2.7349 no 1_565
H3 C16 2.9987 no 1_565
H3 C29 3.3949 no 3_555
H3 C40 3.4117 no .
H3 H28 3.4447 no 3_555
H3 H29 2.6582 no 3_555
H3 H39 3.4260 no .
H3 H40 2.9785 no .
H4 N1 3.0488 no 1_565
H4 C32 3.0291 no 1_565
H4 C33 2.8823 no 1_565
H4 C34 3.3732 no 1_565
H4 H22 3.0915 no 4_556
H4 H28 3.4073 no 3_555
H4 H29 2.8749 no 3_555
H4 H32 3.2458 no 1_565
H4 H33 3.0255 no 1_565
H7 N4 2.5918 no 3_545
H7 C11 3.3749 no .
H7 C12 2.9088 no .
H7 C18 3.3645 no .
H7 H12 2.4390 no .
H7 H39 3.3978 no 1_545
H7 H40 3.2925 no 1_545
H7 H45 2.8999 no 1_545
H8 C11 3.5997 no .
H8 C12 3.0067 no .
H8 C12 3.5758 no 2_657
H8 C13 3.0129 no .
H8 C45 3.2106 no 1_545
H8 C47 3.1652 no 4_547
H8 C48 3.4618 no 4_547
H8 H12 3.1389 no .
H8 H13 3.1739 no .
H8 H45 2.5091 no 1_545
H8 H47 2.8549 no 4_547
H8 H48 3.3436 no .
H8 H48 3.3918 no 4_547
H9 N5 3.4502 no 3_445
H9 C43 3.1657 no 4_547
H9 C44 3.5659 no 4_547
H9 C46 3.5430 no 4_547
H9 C47 3.1234 no 4_547
H9 C48 2.9213 no 4_547
H9 H44 3.2476 no 3_445
H9 H47 3.2625 no .
H9 H47 3.4919 no 4_547
H9 H48 3.1540 no .
H9 H48 3.1958 no 4_547
H12 N4 2.4342 no 3_545
H12 C7 3.1492 no .
H12 C8 3.5105 no .
H12 C17 3.0232 no 3_545
H12 C46 3.5855 no 3_545
H12 C47 3.3242 no 3_545
H12 H7 2.4390 no .
H12 H8 3.1389 no .
H12 H46 3.0874 no 3_545
H12 H47 2.5566 no 3_545
H13 N4 3.5423 no 3_545
H13 N4 3.5423 no 4_547
H13 C44 3.3403 no 1_545
H13 C44 3.3403 no 2_647
H13 C45 3.5666 no 1_545
H13 C45 3.5666 no 2_647
H13 H8 3.1739 no .
H13 H8 3.1739 no 2_657
H13 H44 2.8852 no 1_545
H13 H44 2.8852 no 2_647
H13 H45 3.3258 no 1_545
H13 H45 3.3258 no 2_647
H13 H47 3.1899 no 3_545
H13 H47 3.1899 no 4_547
H20 N2 3.4018 no 2_556
H20 C20 3.5990 no 2_556
H20 C23 3.5908 no 4_556
H20 H20 2.7155 no 2_556
H20 H23 2.9896 no 4_556
H21 N1 3.0874 no 4_556
H21 N2 3.3266 no 2_556
H21 C24 3.4170 no 4_556
H21 C25 3.5123 no 2_556
H21 C28 3.3141 no 2_556
H21 C29 2.9591 no 2_556
H21 C30 3.0762 no 2_556
H21 H23 3.4888 no 4_556
H21 H24 2.9244 no 4_556
H21 H29 3.2043 no 2_556
H21 H30 3.3968 no 2_556
H22 N1 2.7780 no 4_556
H22 N2 3.2990 no 4_546
H22 C4 3.4962 no 4_546
H22 C5 3.4781 no 4_546
H22 C14 3.5136 no 4_556
H22 C15 3.0981 no 4_546
H22 H4 3.0915 no 4_546
H22 H26 3.2207 no 4_556
H22 H28 3.5407 no 2_556
H22 H29 3.5256 no 2_556
H23 N2 2.8698 no 3_545
H23 N2 2.7270 no 4_546
H23 C15 3.0424 no 4_546
H23 C20 3.2852 no 4_546
H23 C21 3.5631 no 4_546
H23 H20 2.9896 no 4_546
H23 H21 3.4888 no 4_546
H23 H27 2.6993 no 3_555
H24 N2 3.1279 no 3_545
H24 C21 3.3585 no 4_546
H24 C28 3.5277 no 3_555
H24 H21 2.9244 no 4_546
H24 H27 3.0581 no 3_555
H24 H28 2.8900 no 3_555
H24 H34 2.9451 no 3_555
H26 C22 3.4917 no 4_546
H26 C26 3.3920 no 2_556
H26 C27 3.1853 no 2_556
H26 H22 3.2207 no 4_546
H26 H26 3.1855 no 2_556
H26 H27 2.7845 no 2_556
H27 N2 3.2292 no 1_545
H27 C22 3.5568 no 3_445
H27 C23 2.8102 no 3_445
H27 C24 3.0256 no 3_445
H27 C26 3.5220 no 2_556
H27 H23 2.6993 no 3_445
H27 H24 3.0581 no 3_445
H27 H26 2.7845 no 2_556
H27 H27 3.2754 no 2_556
H27 H33 3.2110 no .
H28 P1 3.3643 no 3_445
H28 C1 3.3717 no 3_445
H28 C2 3.2023 no 3_445
H28 C3 3.0004 no 3_445
H28 C4 2.9743 no 3_445
H28 C5 3.1652 no 3_445
H28 C19 3.1316 no 3_445
H28 C22 3.5855 no 2_556
H28 C24 2.9614 no 3_445
H28 H3 3.4447 no 3_445
H28 H4 3.4073 no 3_445
H28 H22 3.5407 no 2_556
H28 H24 2.8900 no 3_445
H28 H33 3.2766 no .
H29 N1 3.1357 no 3_455
H29 N3 3.0005 no 3_455
H29 C3 2.8777 no 3_445
H29 C4 3.0047 no 3_445
H29 H3 2.6582 no 3_445
H29 H4 2.8749 no 3_445
H29 H21 3.2043 no 2_556
H29 H22 3.5256 no 2_556
H30 C34 3.4845 no 1_565
H30 C35 3.5227 no 1_565
H30 H21 3.3968 no 2_556
H30 H34 3.1511 no 1_565
H30 H35 3.2395 no 1_565
H30 H41 3.4605 no .
H32 N1 2.8823 no .
H32 C14 3.0694 no .
H32 H4 3.2458 no 1_545
H33 N2 2.9940 no 1_545
H33 C15 3.1199 no 1_545
H33 C26 3.3123 no .
H33 C27 2.9291 no .
H33 C28 2.9752 no .
H33 C29 3.3967 no .
H33 H4 3.0255 no 1_545
H33 H27 3.2110 no .
H33 H28 3.2766 no .
H34 N1 3.2195 no 3_445
H34 N2 2.9034 no 1_545
H34 C1 3.2779 no 3_445
H34 C2 3.2672 no 3_445
H34 C14 2.9578 no 3_445
H34 C15 2.9836 no 1_545
H34 H2 2.8870 no 3_445
H34 H24 2.9451 no 3_445
H34 H30 3.1511 no 1_545
H35 N1 3.4578 no 3_445
H35 N3 2.7465 no 3_445
H35 C14 3.5207 no 3_445
H35 C16 3.4988 no 3_445
H35 C41 3.5590 no 1_545
H35 H2 3.0082 no 3_445
H35 H30 3.2395 no 1_545
H35 H38 3.4778 no 3_445
H35 H41 2.6483 no 1_545
H36 N5 2.6082 no 3_445
H36 C40 3.4420 no 1_545
H36 C41 3.3330 no 1_545
H36 H40 2.8920 no 1_545
H36 H41 2.6742 no 1_545
H38 N5 3.0267 no .
H38 C18 3.5336 no .
H38 H35 3.4778 no 3_555
H39 N4 2.7390 no 3_555
H39 C2 3.5705 no .
H39 C17 3.3952 no 3_555
H39 C45 3.3129 no .
H39 H2 2.9226 no .
H39 H3 3.4260 no .
H39 H7 3.3978 no 1_565
H39 H45 2.8656 no .
H40 C3 3.2690 no .
H40 C6 3.1635 no 1_565
H40 C7 3.1482 no 1_565
H40 C16 3.5470 no 1_565
H40 C36 3.1819 no 1_565
H40 H2 3.5801 no .
H40 H3 2.9785 no .
H40 H7 3.2925 no 1_565
H40 H36 2.8920 no 1_565
H40 H45 3.4914 no .
H42 N3 3.1667 no 3_455
H44 N4 2.8538 no 3_555
H44 C17 3.1507 no 3_555
H44 H9 3.2476 no 3_555
H44 H13 2.8852 no 1_565
H45 N4 2.8463 no 3_555
H45 C7 3.2160 no 1_565
H45 C8 2.9682 no 1_565
H45 C39 3.0207 no .
H45 C40 3.4117 no .
H45 H7 2.8999 no 1_565
H45 H8 2.5091 no 1_565
H45 H13 3.3258 no 1_565
H45 H39 2.8656 no .
H45 H40 3.4914 no .
H46 N5 3.1694 no 3_455
H46 C11 3.1234 no 3_455
H46 C12 3.2934 no 3_455
H46 C18 2.8502 no 3_455
H46 C40 3.5146 no .
H46 C48 3.5706 no 4_557
H46 H12 3.0874 no 3_455
H46 H48 2.6976 no 4_557
H47 N4 3.5788 no .
H47 C9 3.4397 no .
H47 C10 3.4324 no .
H47 C11 3.5682 no 3_455
H47 C12 2.8270 no 3_455
H47 C13 3.1997 no 3_455
H47 C17 3.2631 no .
H47 H8 2.8549 no 4_557
H47 H9 3.2625 no .
H47 H9 3.4919 no 4_557
H47 H12 2.5566 no 3_455
H47 H13 3.1899 no 3_455
H47 H48 3.5651 no 4_557
H48 C8 3.4501 no .
H48 C9 3.3237 no .
H48 C45 3.5355 no 4_547
H48 C46 2.9413 no 4_547
H48 C47 3.4486 no 4_547
H48 H8 3.3436 no .
H48 H8 3.3918 no 4_557
H48 H9 3.1540 no .
H48 H9 3.1958 no 4_557
H48 H46 2.6976 no 4_547
H48 H47 3.5651 no 4_547
H41 N3 2.9069 no 3_455
H41 N5 3.0532 no 3_455
H41 C35 3.0199 no 1_565
H41 C36 3.0444 no 1_565
H41 H30 3.4605 no .
H41 H35 2.6483 no 1_565
H41 H36 2.6742 no 1_565

loop_
_geom_torsion_atom_site_label_1
_geom_torsion_atom_site_label_2
_geom_torsion_atom_site_label_3
_geom_torsion_atom_site_label_4
_geom_torsion
_geom_torsion_publ_flag
_geom_torsion_site_symmetry_1
_geom_torsion_site_symmetry_3
_geom_torsion_site_symmetry_4
C1 P1 C5 C4 9.9(7) no . . .
C1 P1 C5 C15 -171.7(5) no . . .
C5 P1 C1 C2 -7.9(7) no . . .
C5 P1 C1 C14 170.2(5) no . . .
C1 P1 C19 C20 -177.3(5) no . . .
C1 P1 C19 C24 -0.9(7) no . . .
C19 P1 C1 C2 111.7(6) no . . .
C19 P1 C1 C14 -70.2(6) no . . .
C1 P1 C25 C26 -98.0(6) no . . .
C1 P1 C25 C30 74.4(6) no . . .
C25 P1 C1 C2 -126.2(6) no . . .
C25 P1 C1 C14 51.9(7) no . . .
C5 P1 C19 C20 -62.7(6) no . . .
C5 P1 C19 C24 113.6(6) no . . .
C19 P1 C5 C4 -111.0(6) no . . .
C19 P1 C5 C15 67.4(6) no . . .
C5 P1 C25 C26 148.6(5) no . . .
C5 P1 C25 C30 -39.0(6) no . . .
C25 P1 C5 C4 129.0(6) no . . .
C25 P1 C5 C15 -52.6(7) no . . .
C19 P1 C25 C26 26.9(6) no . . .
C19 P1 C25 C30 -160.7(5) no . . .
C25 P1 C19 C20 58.7(6) no . . .
C25 P1 C19 C24 -125.0(5) no . . .
C6 P2 C10 C9 0.7(6) no . . .
C6 P2 C10 C17 180.0(5) no . . .
C10 P2 C6 C7 1.0(6) no . . .
C10 P2 C6 C16 179.2(5) no . . .
C6 P2 C31 C32 -92.1(6) no . . .
C6 P2 C31 C36 82.7(6) no . . .
C31 P2 C6 C7 -118.1(5) no . . .
C31 P2 C6 C16 60.1(6) no . . .
C6 P2 C37 C38 -12.4(7) no . . .
C6 P2 C37 C42 173.5(5) no . . .
C37 P2 C6 C7 121.5(5) no . . .
C37 P2 C6 C16 -60.3(6) no . . .
C10 P2 C31 C32 153.3(5) no . . .
C10 P2 C31 C36 -31.8(6) no . . .
C31 P2 C10 C9 122.6(5) no . . .
C31 P2 C10 C17 -58.1(6) no . . .
C10 P2 C37 C38 102.1(6) no . . .
C10 P2 C37 C42 -72.0(6) no . . .
C37 P2 C10 C9 -119.6(5) no . . .
C37 P2 C10 C17 59.7(6) no . . .
C31 P2 C37 C38 -137.5(5) no . . .
C31 P2 C37 C42 48.4(6) no . . .
C37 P2 C31 C32 31.6(6) no . . .
C37 P2 C31 C36 -153.5(5) no . . .
C11 P3 C11 C12 1.3(6) no . 2_657 2_657
C11 P3 C11 C18 175.2(5) no . 2_657 2_657
C11 P3 C11 C12 1.3(6) no 2_657 . .
C11 P3 C11 C18 175.2(5) no 2_657 . .
C11 P3 C43 C44 -86.1(6) no . . .
C11 P3 C43 C48 84.9(6) no . . .
C43 P3 C11 C12 -118.6(5) no . . .
C43 P3 C11 C18 55.3(6) no . . .
C11 P3 C43 C44 159.8(5) no . 2_657 2_657
C11 P3 C43 C48 -29.2(6) no . 2_657 2_657
C43 P3 C11 C12 120.1(5) no 2_657 . .
C43 P3 C11 C18 -66.0(5) no 2_657 . .
C11 P3 C43 C44 159.8(5) no 2_657 . .
C11 P3 C43 C48 -29.2(6) no 2_657 . .
C43 P3 C11 C12 120.1(5) no . 2_657 2_657
C43 P3 C11 C18 -66.0(5) no . 2_657 2_657
C11 P3 C43 C44 -86.1(6) no 2_657 2_657 2_657
C11 P3 C43 C48 84.9(6) no 2_657 2_657 2_657
C43 P3 C11 C12 -118.6(5) no 2_657 2_657 2_657
C43 P3 C11 C18 55.3(6) no 2_657 2_657 2_657
C43 P3 C43 C44 37.3(6) no . 2_657 2_657
C43 P3 C43 C48 -151.7(5) no . 2_657 2_657
C43 P3 C43 C44 37.3(6) no 2_657 . .
C43 P3 C43 C48 -151.7(5) no 2_657 . .
P1 C1 C2 C3 2.7(11) no . . .
C14 C1 C2 C3 -175.3(7) no . . .
C1 C2 C3 C4 2.6(13) no . . .
C2 C3 C4 C5 -0.1(13) no . . .
C3 C4 C5 P1 -7.1(12) no . . .
C3 C4 C5 C15 174.6(7) no . . .
P2 C6 C7 C8 -4.0(10) no . . .
C16 C6 C7 C8 177.8(6) no . . .
C6 C7 C8 C9 5.2(12) no . . .
C7 C8 C9 C10 -3.1(12) no . . .
C8 C9 C10 P2 0.2(11) no . . .
C8 C9 C10 C17 -179.0(6) no . . .
P3 C11 C12 C13 -2.8(10) no . . .
C18 C11 C12 C13 -176.3(6) no . . .
C11 C12 C13 C12 1.5(8) no . . 2_657
P1 C19 C20 C21 175.3(5) no . . .
P1 C19 C24 C23 -175.3(5) no . . .
C20 C19 C24 C23 1.0(11) no . . .
C24 C19 C20 C21 -1.1(11) no . . .
C19 C20 C21 C22 -0.3(11) no . . .
C20 C21 C22 C23 1.8(11) no . . .
C21 C22 C23 C24 -2.0(11) no . . .
C22 C23 C24 C19 0.5(11) no . . .
P1 C25 C26 C27 175.0(5) no . . .
P1 C25 C30 C29 -175.1(5) no . . .
C26 C25 C30 C29 -2.6(10) no . . .
C30 C25 C26 C27 2.8(10) no . . .
C25 C26 C27 C28 -1.6(10) no . . .
C26 C27 C28 C29 0.1(11) no . . .
C27 C28 C29 C30 0.1(11) no . . .
C28 C29 C30 C25 1.1(11) no . . .
P2 C31 C32 C33 176.6(5) no . . .
P2 C31 C36 C35 -177.5(5) no . . .
C32 C31 C36 C35 -2.5(10) no . . .
C36 C31 C32 C33 1.8(11) no . . .
C31 C32 C33 C34 -1.1(11) no . . .
C32 C33 C34 C35 1.1(11) no . . .
C33 C34 C35 C36 -1.8(11) no . . .
C34 C35 C36 C31 2.5(11) no . . .
P2 C37 C38 C39 -175.8(5) no . . .
P2 C37 C42 C41 173.6(5) no . . .
C38 C37 C42 C41 -0.5(12) no . . .
C42 C37 C38 C39 -1.8(11) no . . .
C37 C38 C39 C40 3.6(11) no . . .
C38 C39 C40 C41 -3.2(11) no . . .
C39 C40 C41 C42 0.8(12) no . . .
C40 C41 C42 C37 1.0(12) no . . .
P3 C43 C44 C45 170.4(5) no . . .
P3 C43 C48 C47 -171.4(5) no . . .
C44 C43 C48 C47 -0.3(11) no . . .
C48 C43 C44 C45 -0.6(11) no . . .
C43 C44 C45 C46 0.8(11) no . . .
C44 C45 C46 C47 -0.1(11) no . . .
C45 C46 C47 C48 -0.7(12) no . . .
C46 C47 C48 C43 1.0(12) no . . .
